data_7706001
loop_
_publ_author_name
'Valentine, Andrew J.'
'Geer, Ana M.'
'Taylor, Laurence J.'
'Teale, Andrew M.'
'Wood, Katherine E.'
'Williams, Huw E. L.'
'Lewis, William'
'Argent, Stephen P.'
'McMaster, Jonathan'
'Kays, Deborah L.'

_publ_section_title
;
 Structural and electronic studies of substituted m-terphenyl lithium
 complexes.
;
_journal_issue 2
_journal_name_full 'Dalton transactions (Cambridge, England : 2003)'
_journal_page_first 722
_journal_page_last 728
_journal_paper_doi 10.1039/d0dt03972a
_journal_volume 50
_journal_year 2021
_chemical_formula_moiety 'C23 H20 F3 I'
_chemical_formula_sum 'C23 H20 F3 I'
_chemical_formula_weight 480.29
_space_group_crystal_system monoclinic
_space_group_IT_number 14
_space_group_name_Hall '-P 2yn'
_space_group_name_H-M_alt 'P 1 21/n 1'
_atom_sites_solution_hydrogens geom
_atom_sites_solution_primary dual
_atom_sites_solution_secondary difmap
_audit_creation_date 2020-06-23
_audit_creation_method
;
Olex2 1.3
(compiled 2020.02.04 svn.rd84adfe8 for OlexSys, GUI svn.r6032)
;
_audit_update_record
;
2020-11-18 deposited with the CCDC.	2020-12-04 downloaded from the CCDC.
;
_cell_angle_alpha 90
_cell_angle_beta 99.1350(10)
_cell_angle_gamma 90
_cell_formula_units_Z 8
_cell_length_a 8.51060(10)
_cell_length_b 35.0225(4)
_cell_length_c 13.61300(10)
_cell_measurement_reflns_used 32590
_cell_measurement_temperature 120(2)
_cell_measurement_theta_max 73.5350
_cell_measurement_theta_min 4.1350
_cell_volume 4006.06(7)
_computing_cell_refinement 'CrysAlisPro 1.171.38.43 (Rigaku OD, 2015)'
_computing_data_collection 'CrysAlisPro 1.171.38.43 (Rigaku OD, 2015)'
_computing_data_reduction 'CrysAlisPro 1.171.38.43 (Rigaku OD, 2015)'
_computing_molecular_graphics 'Olex2 1.3 (Dolomanov et al., 2009)'
_computing_publication_material 'Olex2 1.3 (Dolomanov et al., 2009)'
_computing_structure_refinement 'SHELXL 2018/3 (Sheldrick, 2015)'
_computing_structure_solution 'SHELXT 2018/2 (Sheldrick, 2018)'
_diffrn_ambient_environment 'N2 gas'
_diffrn_ambient_temperature 120(2)
_diffrn_crystal_treatment 'flash frozen in gaseous N2'
_diffrn_detector 'CCD plate'
_diffrn_detector_area_resol_mean 5.2349
_diffrn_detector_type AtlasS2
_diffrn_measured_fraction_theta_full 0.999
_diffrn_measured_fraction_theta_max 0.991
_diffrn_measurement_details
;
List of Runs (angles in degrees, time in seconds):

  # Type    Start    End  Width  t~exp~   \w     \q     \k     \f   Frames
#--------------------------------------------------------------------------
  1  \w    -94.00  -2.00   1.00    2.00    --  -38.50 125.00 -60.00   92
  2  \w   -112.00  -7.00   1.00    2.00    --  -38.50 -77.00-150.00  105
  3  \w    -50.00  34.00   1.00    2.00    --  -38.50  38.00 150.00   84
  4  \w     33.00 122.00   1.00    8.00    --  104.50-125.00  30.00   89
  5  \w     33.00 122.00   1.00    8.00    --  104.50-125.00 -30.00   89
  6  \w     23.00 109.00   1.00    8.00    --  104.50 -94.00 120.00   86
  7  \w     59.00 178.00   1.00    8.00    --  104.50  15.00  60.00  119
  8  \w     81.00 178.00   1.00    8.00    --  104.50  30.00 120.00   97
  9  \w     34.00 132.00   1.00    8.00    --  104.50 -61.00 -30.00   98
 10  \w     30.00  91.00   1.00    8.00    --  104.50 -30.00 150.00   61
 11  \w     20.00 115.00   1.00    2.00    --   42.83  38.00 -60.00   95
 12  \w     16.00 113.00   1.00    2.00    --   42.83  57.00 120.00   97
 13  \w     11.00 117.00   1.00    2.00    --   42.83  77.00   0.00  106
 14  \w     30.00  91.00   1.00    8.00    --  104.50 -30.00  90.00   61
 15  \w     77.00 175.00   1.00    8.00    --  104.50  61.00-180.00   98
 16  \w     73.00 178.00   1.00    8.00    --  104.50  77.00 -60.00  105
 17  \w     73.00 178.00   1.00    8.00    --  104.50  77.00  30.00  105
 18  \w     80.00 176.00   1.00    8.00    --  104.50  45.00 150.00   96
 19  \w     59.00 178.00   1.00    8.00    --  104.50  15.00 -60.00  119
 20  \w    -94.00  -2.00   1.00    2.00    --  -38.50 125.00 120.00   92
 21  \w     57.00 113.00   1.00    2.00    --   42.83 151.00  18.00   56
 22  \w     11.00 117.00   1.00    2.00    --   42.83  77.00 150.00  106
 23  \w     73.00 178.00   1.00    8.00    --  104.50  77.00  90.00  105
 24  \w     23.00 109.00   1.00    8.00    --  104.50 -94.00-150.00   86
 25  \w     77.00 164.00   1.00    8.00    --  104.50  61.00 -90.00   87
 26  \w     73.00 178.00   1.00    8.00    --  104.50  77.00-150.00  105
;
_diffrn_measurement_device 'four-circle diffractometer'
_diffrn_measurement_device_type 'GV1000, AtlasS2'
_diffrn_measurement_method '\w scans'
_diffrn_measurement_specimen_support 'MiTeGen micromount'
_diffrn_orient_matrix_type 'CrysAlisPro convention (1999,Acta A55,543-557)'
_diffrn_orient_matrix_UB_11 -0.0181176000
_diffrn_orient_matrix_UB_12 0.0436686000
_diffrn_orient_matrix_UB_13 0.0062440000
_diffrn_orient_matrix_UB_21 0.0188279000
_diffrn_orient_matrix_UB_22 -0.0027203000
_diffrn_orient_matrix_UB_23 0.1142154000
_diffrn_orient_matrix_UB_31 0.1814425000
_diffrn_orient_matrix_UB_32 0.0046442000
_diffrn_orient_matrix_UB_33 0.0071440000
_diffrn_radiation_monochromator mirror
_diffrn_radiation_probe x-ray
_diffrn_radiation_type 'Cu K\a'
_diffrn_radiation_wavelength 1.54184
_diffrn_reflns_av_R_equivalents 0.0535
_diffrn_reflns_av_unetI/netI 0.0249
_diffrn_reflns_Laue_measured_fraction_full 0.999
_diffrn_reflns_Laue_measured_fraction_max 0.991
_diffrn_reflns_limit_h_max 10
_diffrn_reflns_limit_h_min -9
_diffrn_reflns_limit_k_max 43
_diffrn_reflns_limit_k_min -43
_diffrn_reflns_limit_l_max 16
_diffrn_reflns_limit_l_min -16
_diffrn_reflns_number 61587
_diffrn_reflns_point_group_measured_fraction_full 0.999
_diffrn_reflns_point_group_measured_fraction_max 0.991
_diffrn_reflns_theta_full 67.684
_diffrn_reflns_theta_max 73.735
_diffrn_reflns_theta_min 3.522
_diffrn_source 'gradient vaccum rotating-anode X-ray tube'
_diffrn_source_type 'GV1000 (Cu) X-ray Source'
_exptl_absorpt_coefficient_mu 12.836
_exptl_absorpt_correction_T_max 0.461
_exptl_absorpt_correction_T_min 0.074
_exptl_absorpt_correction_type gaussian
_exptl_absorpt_process_details
;
CrysAlisPro 1.171.38.43 (Rigaku Oxford Diffraction, 2015)
Numerical absorption correction based on gaussian integration over
			a multifaceted crystal model
Empirical absorption correction using spherical harmonics,
 implemented in SCALE3 ABSPACK scaling algorithm.
;
_exptl_crystal_colour colourless
_exptl_crystal_colour_primary colourless
_exptl_crystal_density_diffrn 1.593
_exptl_crystal_description plate
_exptl_crystal_F_000 1904
_exptl_crystal_recrystallization_method 'Recrystallised from diethyl ether by slow evapouration at room temperature.'
_exptl_crystal_size_max 0.46
_exptl_crystal_size_mid 0.219
_exptl_crystal_size_min 0.102
_refine_diff_density_max 2.045
_refine_diff_density_min -1.004
_refine_diff_density_rms 0.117
_refine_ls_extinction_method none
_refine_ls_goodness_of_fit_ref 1.112
_refine_ls_hydrogen_treatment constr
_refine_ls_matrix_type full
_refine_ls_number_parameters 521
_refine_ls_number_reflns 8027
_refine_ls_number_restraints 636
_refine_ls_restrained_S_all 1.086
_refine_ls_R_factor_all 0.0465
_refine_ls_R_factor_gt 0.0450
_refine_ls_shift/su_max 0.001
_refine_ls_shift/su_mean 0.000
_refine_ls_structure_factor_coef Fsqd
_refine_ls_weighting_details 'w=1/[\s^2^(Fo^2^)+28.1091P] where P=(Fo^2^+2Fc^2^)/3'
_refine_ls_weighting_scheme calc
_refine_ls_wR_factor_gt 0.0899
_refine_ls_wR_factor_ref 0.0905
_reflns_Friedel_coverage 0.000
_reflns_number_gt 7747
_reflns_number_total 8027
_reflns_threshold_expression 'I > 2\s(I)'
_cod_data_source_file d0dt03972a2.cif
_cod_data_source_block oajvle
_cod_depositor_comments 'Adding full bibliography for 7705994--7706001.cif.'
_cod_database_code 7706001
_nottingham_internal_coll_name OAJVLE
_nottingham_internal_coll_number 16535
_nottingham_internal_coll_client AJV/DLK
_nottingham_internal_coll_type custom
_nottingham_internal_coll_frame_method 'ofand \w scans'
_nottingham_internal_coll_frame_time 'degrees,, 2.00, 8.00'
_nottingham_internal_coll_frame_width 'in, 1.00'
_nottingham_internal_coll_user pcxav1
_nottingham_internal_coll_date 10/10/2016
_nottingham_internal_coll_location NOTTS
_nottingham_internal_coll_instrument 'GVB, PL13110001'
_nottingham_internal_process_date 11/10/2016
_nottingham_internal_process_user pcxav1
_nottingham_internal_solution_date 11/10/2016
_nottingham_internal_solution_user pcxav1
_nottingham_internal_refinement_date 28/04/2020
_nottingham_internal_refinement_user pcxav1/pczspa
_nottingham_internal_self_archive_date 12/10/2016
_nottingham_internal_self_validation_date 12/10/2016
_nottingham_internal_self_validation_user pcxav1
_nottingham_internal_validation_date 28/04/2020
_nottingham_internal_validation_user pczspa
_shelx_shelxl_version_number 2018/3
_chemical_oxdiff_formula 'C23 H20 F3 I1'
_chemical_oxdiff_usercomment 'OAJVLE #16535 GVB-1177 IN FOMBLIN FILM ON MICROMOUNT FOR AJV/DLK'
_shelx_space_group_comment
;
The symmetry employed for this shelxl refinement is uniquely defined
by the following loop, which should always be used as a source of
symmetry information in preference to the above space-group names.
They are only intended as comments.
;
_shelx_estimated_absorpt_t_max 0.354
_shelx_estimated_absorpt_t_min 0.067
_reflns_odcompleteness_completeness 99.97
_reflns_odcompleteness_iscentric 1
_reflns_odcompleteness_theta 66.97
_olex2_refinement_description
;
1. Fixed Uiso
 At 1.2 times of:
  All C(H) groups
 At 1.5 times of:
  All C(H,H,H) groups
2. Restrained distances
 F5A-C46 \\sim F5-C46 \\sim F6A-C46 \\sim F6-C46 \\sim F4A-C46 \\sim F4-C46
 with sigma of 0.02
 F4-F6 \\sim F6-F5 \\sim F5-F4 \\sim F4A-F6A \\sim F6A-F5A \\sim F5A-F4A
 with sigma of 0.02
 F1A-C23 \\sim F1-C23 \\sim F3A-C23 \\sim F3-C23 \\sim F2A-C23 \\sim F2-C23
 with sigma of 0.02
 F1-F2 \\sim F2-F3 \\sim F3-F1 \\sim F1A-F2A \\sim F2A-F3A \\sim F3A-F1A
 with sigma of 0.02
3. Uiso/Uaniso restraints and constraints
F6 \\sim F6A \\sim F5 \\sim F5A \\sim F4 \\sim F4A: within 2.5A with sigma of
0.01 and sigma for terminal atoms of 0.02 within 2.5A
F1A \\sim F1 \\sim F3A \\sim F3 \\sim F2A \\sim F2: within 2A with sigma of
0.04 and sigma for terminal atoms of 0.08 within 2A
F1A \\sim F1 \\sim F2 \\sim F2A \\sim F3 \\sim F3A: within 2.5A with sigma of
0.01 and sigma for terminal atoms of 0.02 within 2.5A
4. Rigid body (RIGU) restrains
 All non-hydrogen atoms
 with sigma for 1-2 distances of 0.004 and sigma for 1-3 distances of 0.004
5. Others
 Sof(F4A)=Sof(F6A)=Sof(F5A)=1-FVAR(1)
 Sof(F4)=Sof(F5)=Sof(F6)=FVAR(1)
 Sof(F1A)=Sof(F3A)=Sof(F2A)=1-FVAR(2)
 Sof(F3)=Sof(F1)=Sof(F2)=FVAR(2)
6.a Aromatic/amide H refined with riding coordinates:
 C28(H28), C3(H3), C26(H26), C32(H32), C33(H33), C42(H42), C9(H9), C5(H5),
 C41(H41), C34(H34), C17(H17), C40(H40), C11(H11), C18(H18), C19(H19), C10(H10)
6.b Idealised Me refined as rotating group:
 C22(H22a,H22b,H22c), C45(H45a,H45b,H45c), C44(H44a,H44b,H44c), C21(H21a,H21b,
 H21c), C36(H36a,H36b,H36c), C14(H14a,H14b,H14c), C37(H37a,H37b,H37c), C13(H13a,
 H13b,H13c)
;
_olex2_date_sample_data_collection 2016-10-11
_olex2_date_sample_submission 2016-10-10
_olex2_exptl_crystal_mounting_method 'in fomblin film on a micromount'
_olex2_submission_original_sample_id OAJVLE
_olex2_submission_special_instructions 'No special instructions were received'
_oxdiff_exptl_absorpt_empirical_details
;
Empirical correction (ABSPACK) includes:
- Absorption correction using spherical harmonics
- Frame scaling
;
_oxdiff_exptl_absorpt_empirical_full_max 2.430
_oxdiff_exptl_absorpt_empirical_full_min 0.624

loop_
_space_group_symop_operation_xyz
'x, y, z'
'-x+1/2, y+1/2, -z+1/2'
'-x, -y, -z'
'x-1/2, -y-1/2, z-1/2'

loop_
_atom_site_label
_atom_site_type_symbol
_atom_site_fract_x
_atom_site_fract_y
_atom_site_fract_z
_atom_site_U_iso_or_equiv
_atom_site_adp_type
_atom_site_occupancy
_atom_site_site_symmetry_order
_atom_site_calc_flag
_atom_site_refinement_flags_posn
_atom_site_refinement_flags_adp
_atom_site_refinement_flags_occupancy
_atom_site_disorder_assembly
_atom_site_disorder_group
I2 I 0.90154(4) 0.74444(2) 0.47936(2) 0.02103(8) Uani 1 1 d . . . . .
I1 I 0.25778(4) 0.51690(2) 0.02430(2) 0.02546(8) Uani 1 1 d . . . . .
F3 F 0.3142(7) 0.59764(17) 0.4946(5) 0.0261(11) Uani 0.801(19) 1 d D U P A 1
F4 F 0.7855(5) 0.54991(13) 0.3964(6) 0.0315(13) Uani 0.88(2) 1 d D U P B 1
F5 F 1.0377(6) 0.54855(16) 0.4406(7) 0.0362(12) Uani 0.88(2) 1 d D U P B 1
F6 F 0.8837(13) 0.54625(10) 0.5514(3) 0.0366(17) Uani 0.88(2) 1 d D U P B 1
F1 F 0.3745(11) 0.53999(11) 0.5404(3) 0.0393(17) Uani 0.801(19) 1 d D U P A 1
F2 F 0.5549(5) 0.5787(3) 0.5087(5) 0.0463(18) Uani 0.801(19) 1 d D U P A 1
C29 C 0.9273(5) 0.66574(13) 0.3881(3) 0.0173(8) Uani 1 1 d . . . . .
C1 C 0.3106(5) 0.53379(13) 0.1741(3) 0.0192(9) Uani 1 1 d . . . . .
C25 C 0.8838(5) 0.66407(13) 0.5622(3) 0.0169(8) Uani 1 1 d . . . . .
C28 C 0.9279(5) 0.62613(13) 0.3879(3) 0.0192(9) Uani 1 1 d . . . . .
H28 H 0.943626 0.612868 0.329358 0.023 Uiso 1 1 calc R U . . .
C3 C 0.3953(6) 0.58149(13) 0.2959(4) 0.0231(9) Uani 1 1 d . . . . .
H3 H 0.431929 0.606563 0.313594 0.028 Uiso 1 1 calc R U . . .
C30 C 0.8589(5) 0.68332(12) 0.6569(3) 0.0171(8) Uani 1 1 d . . . . .
C24 C 0.9046(5) 0.68421(12) 0.4762(3) 0.0164(8) Uani 1 1 d . . . . .
C4 C 0.3748(5) 0.55554(14) 0.3702(3) 0.0216(9) Uani 1 1 d . . . . .
C15 C 0.2324(6) 0.46740(13) 0.2224(3) 0.0205(9) Uani 1 1 d . . . . .
C6 C 0.2906(5) 0.50704(13) 0.2476(3) 0.0188(9) Uani 1 1 d . . . . .
C35 C 0.7033(6) 0.68732(13) 0.6778(3) 0.0205(9) Uani 1 1 d . . . . .
C31 C 0.9908(6) 0.69529(13) 0.7259(3) 0.0206(9) Uani 1 1 d . . . . .
C26 C 0.8846(5) 0.62439(13) 0.5583(3) 0.0194(9) Uani 1 1 d . . . . .
H26 H 0.870466 0.610067 0.615517 0.023 Uiso 1 1 calc R U . . .
C32 C 0.9637(6) 0.71125(13) 0.8150(3) 0.0266(10) Uani 1 1 d . . . . .
H32 H 1.051365 0.719873 0.861848 0.032 Uiso 1 1 calc R U . . .
C38 C 0.9517(6) 0.68621(12) 0.2955(3) 0.0184(8) Uani 1 1 d . . . . .
C12 C 0.2536(6) 0.62046(13) 0.0708(4) 0.0246(10) Uani 1 1 d . . . . .
C33 C 0.8113(7) 0.71477(14) 0.8367(4) 0.0289(10) Uani 1 1 d . . . . .
H33 H 0.795153 0.725251 0.898681 0.035 Uiso 1 1 calc R U . . .
C43 C 1.1074(6) 0.69311(13) 0.2785(3) 0.0210(9) Uani 1 1 d . . . . .
C23 C 0.4063(6) 0.56830(13) 0.4760(4) 0.0275(10) Uani 1 1 d D . . . .
C42 C 1.1295(6) 0.70988(14) 0.1885(4) 0.0260(10) Uani 1 1 d . . . . .
H42 H 1.234183 0.714868 0.175885 0.031 Uiso 1 1 calc R U . . .
C27 C 0.9056(5) 0.60552(13) 0.4720(3) 0.0196(9) Uani 1 1 d . . . . .
C39 C 0.8201(6) 0.69613(13) 0.2244(3) 0.0222(9) Uani 1 1 d . . . . .
C9 C 0.5555(7) 0.63092(15) 0.0183(4) 0.0309(11) Uani 1 1 d . . . . .
H9 H 0.658028 0.634886 0.000913 0.037 Uiso 1 1 calc R U . . .
C46 C 0.9051(5) 0.56284(13) 0.4665(3) 0.0234(9) Uani 1 1 d D . . . .
C20 C 0.3406(6) 0.43828(14) 0.2105(3) 0.0247(10) Uani 1 1 d . . . . .
C2 C 0.3629(5) 0.57115(13) 0.1962(3) 0.0208(9) Uani 1 1 d . . . . .
C22 C 0.5163(6) 0.44586(16) 0.2184(4) 0.0325(11) Uani 1 1 d . . . . .
H22A H 0.540034 0.454449 0.153802 0.049 Uiso 1 1 calc R U . . .
H22B H 0.575550 0.422362 0.238104 0.049 Uiso 1 1 calc R U . . .
H22C H 0.547788 0.465704 0.268409 0.049 Uiso 1 1 calc R U . . .
C5 C 0.3244(5) 0.51878(13) 0.3466(3) 0.0210(9) Uani 1 1 d . . . . .
H5 H 0.312665 0.501275 0.398233 0.025 Uiso 1 1 calc R U . . .
C45 C 1.2476(6) 0.68350(15) 0.3566(4) 0.0301(11) Uani 1 1 d . . . . .
H45A H 1.242876 0.698732 0.416492 0.045 Uiso 1 1 calc R U . . .
H45B H 1.346479 0.689231 0.331207 0.045 Uiso 1 1 calc R U . . .
H45C H 1.244800 0.656297 0.373095 0.045 Uiso 1 1 calc R U . . .
C41 C 1.0003(7) 0.71927(14) 0.1176(4) 0.0296(11) Uani 1 1 d . . . . .
H41 H 1.016814 0.730200 0.056186 0.036 Uiso 1 1 calc R U . . .
C44 C 0.6523(6) 0.68980(15) 0.2437(4) 0.0287(11) Uani 1 1 d . . . . .
H44A H 0.637138 0.662712 0.257670 0.043 Uiso 1 1 calc R U . . .
H44B H 0.576832 0.697432 0.184936 0.043 Uiso 1 1 calc R U . . .
H44C H 0.633855 0.705131 0.301000 0.043 Uiso 1 1 calc R U . . .
C7 C 0.3841(6) 0.59949(13) 0.1171(3) 0.0218(9) Uani 1 1 d . . . . .
C8 C 0.5362(6) 0.60439(14) 0.0917(4) 0.0251(10) Uani 1 1 d . . . . .
C16 C 0.0681(6) 0.46013(14) 0.2112(3) 0.0231(9) Uani 1 1 d . . . . .
C34 C 0.6823(6) 0.70314(14) 0.7687(4) 0.0255(10) Uani 1 1 d . . . . .
H34 H 0.577912 0.705963 0.784146 0.031 Uiso 1 1 calc R U . . .
C17 C 0.0141(7) 0.42332(14) 0.1860(4) 0.0283(10) Uani 1 1 d . . . . .
H17 H -0.096783 0.418058 0.176439 0.034 Uiso 1 1 calc R U . . .
C21 C -0.0471(6) 0.49148(15) 0.2254(4) 0.0290(11) Uani 1 1 d . . . . .
H21A H -0.021372 0.501650 0.293140 0.044 Uiso 1 1 calc R U . . .
H21B H -0.155646 0.481249 0.215036 0.044 Uiso 1 1 calc R U . . .
H21C H -0.039278 0.511947 0.177361 0.044 Uiso 1 1 calc R U . . .
C40 C 0.8472(6) 0.71284(14) 0.1357(4) 0.0280(10) Uani 1 1 d . . . . .
H40 H 0.759294 0.719889 0.086977 0.034 Uiso 1 1 calc R U . . .
C11 C 0.2766(7) 0.64661(14) -0.0032(4) 0.0319(11) Uani 1 1 d . . . . .
H11 H 0.189243 0.661092 -0.035770 0.038 Uiso 1 1 calc R U . . .
C36 C 1.1579(6) 0.69035(16) 0.7051(4) 0.0304(11) Uani 1 1 d . . . . .
H36A H 1.183767 0.663091 0.704541 0.046 Uiso 1 1 calc R U . . .
H36B H 1.232304 0.703222 0.756929 0.046 Uiso 1 1 calc R U . . .
H36C H 1.166662 0.701525 0.640143 0.046 Uiso 1 1 calc R U . . .
C14 C 0.0890(6) 0.61443(15) 0.0959(4) 0.0312(11) Uani 1 1 d . . . . .
H14A H 0.047712 0.589716 0.069688 0.047 Uiso 1 1 calc R U . . .
H14B H 0.018471 0.634868 0.066014 0.047 Uiso 1 1 calc R U . . .
H14C H 0.093884 0.614803 0.168306 0.047 Uiso 1 1 calc R U . . .
C18 C 0.1201(7) 0.39437(14) 0.1746(4) 0.0317(11) Uani 1 1 d . . . . .
H18 H 0.081822 0.369381 0.157417 0.038 Uiso 1 1 calc R U . . .
C19 C 0.2814(7) 0.40171(14) 0.1881(4) 0.0298(11) Uani 1 1 d . . . . .
H19 H 0.353365 0.381430 0.182060 0.036 Uiso 1 1 calc R U . . .
C37 C 0.5619(6) 0.67490(16) 0.6043(4) 0.0317(11) Uani 1 1 d . . . . .
H37A H 0.573890 0.683885 0.537738 0.048 Uiso 1 1 calc R U . . .
H37B H 0.464804 0.685740 0.623158 0.048 Uiso 1 1 calc R U . . .
H37C H 0.554864 0.646971 0.604138 0.048 Uiso 1 1 calc R U . . .
C10 C 0.4273(7) 0.65155(15) -0.0295(4) 0.0345(12) Uani 1 1 d . . . . .
H10 H 0.441737 0.669136 -0.080480 0.041 Uiso 1 1 calc R U . . .
C13 C 0.6759(6) 0.58099(17) 0.1400(4) 0.0366(12) Uani 1 1 d . . . . .
H13A H 0.768573 0.586494 0.107841 0.055 Uiso 1 1 calc R U . . .
H13B H 0.649629 0.553784 0.132750 0.055 Uiso 1 1 calc R U . . .
H13C H 0.700419 0.587454 0.210823 0.055 Uiso 1 1 calc R U . . .
F4A F 0.774(2) 0.5446(11) 0.429(3) 0.036(5) Uiso 0.12(2) 1 d D U P B 2
F6A F 0.955(5) 0.5481(10) 0.5580(12) 0.036(5) Uiso 0.12(2) 1 d D U P B 2
F5A F 1.018(3) 0.5521(12) 0.412(2) 0.029(5) Uiso 0.12(2) 1 d D U P B 2
F1A F 0.450(3) 0.5420(4) 0.5409(13) 0.032(4) Uiso 0.199(19) 1 d D U P A 2
F3A F 0.295(2) 0.5905(6) 0.505(2) 0.032(5) Uiso 0.199(19) 1 d D U P A 2
F2A F 0.537(2) 0.5934(5) 0.4823(16) 0.028(4) Uiso 0.199(19) 1 d D U P A 2

loop_
_atom_site_aniso_label
_atom_site_aniso_U_11
_atom_site_aniso_U_22
_atom_site_aniso_U_33
_atom_site_aniso_U_23
_atom_site_aniso_U_13
_atom_site_aniso_U_12
I2 0.02442(15) 0.02043(14) 0.01790(14) -0.00026(10) 0.00229(11) 0.00066(11)
I1 0.03368(17) 0.02674(15) 0.01560(14) -0.00170(10) 0.00277(11) -0.00367(12)
F3 0.029(2) 0.031(2) 0.019(2) -0.0053(18) 0.0063(16) 0.0017(19)
F4 0.0307(19) 0.0259(18) 0.035(3) -0.0058(18) -0.0027(17) -0.0070(14)
F5 0.0268(19) 0.026(2) 0.058(3) -0.008(2) 0.015(2) 0.0030(15)
F6 0.060(5) 0.0249(17) 0.0268(18) 0.0027(13) 0.0123(19) -0.0048(19)
F1 0.060(5) 0.041(2) 0.0129(18) -0.0001(14) -0.005(2) 0.001(2)
F2 0.021(2) 0.083(5) 0.032(3) -0.026(3) -0.0060(17) 0.000(2)
C29 0.012(2) 0.028(2) 0.0119(19) -0.0009(16) 0.0036(16) -0.0014(16)
C1 0.019(2) 0.027(2) 0.012(2) -0.0036(16) 0.0015(17) -0.0012(17)
C25 0.008(2) 0.028(2) 0.015(2) -0.0010(16) 0.0021(16) 0.0000(16)
C28 0.017(2) 0.026(2) 0.014(2) -0.0040(16) 0.0039(17) -0.0014(17)
C3 0.017(2) 0.026(2) 0.026(2) -0.0058(17) 0.0014(18) -0.0040(18)
C30 0.020(2) 0.019(2) 0.0121(19) 0.0007(15) 0.0022(16) -0.0007(16)
C24 0.016(2) 0.019(2) 0.0142(19) -0.0005(15) 0.0009(16) 0.0004(16)
C4 0.016(2) 0.031(2) 0.017(2) -0.0055(17) 0.0002(17) 0.0018(17)
C15 0.026(2) 0.024(2) 0.011(2) 0.0006(16) 0.0028(17) -0.0018(17)
C6 0.014(2) 0.025(2) 0.017(2) -0.0017(16) 0.0004(16) 0.0001(16)
C35 0.023(2) 0.022(2) 0.017(2) 0.0004(16) 0.0055(17) 0.0000(17)
C31 0.022(2) 0.024(2) 0.015(2) 0.0014(16) 0.0007(17) -0.0015(17)
C26 0.016(2) 0.025(2) 0.017(2) 0.0007(16) 0.0026(17) -0.0016(17)
C32 0.038(3) 0.025(2) 0.014(2) -0.0017(17) -0.0035(19) -0.001(2)
C38 0.023(2) 0.021(2) 0.0118(19) -0.0014(15) 0.0041(16) -0.0010(17)
C12 0.026(2) 0.021(2) 0.027(2) -0.0032(17) 0.0057(19) 0.0002(18)
C33 0.045(3) 0.024(2) 0.019(2) -0.0019(18) 0.007(2) 0.003(2)
C43 0.023(2) 0.020(2) 0.021(2) -0.0007(16) 0.0082(18) 0.0004(17)
C23 0.025(2) 0.037(3) 0.019(2) -0.0082(18) -0.0041(18) 0.0030(19)
C42 0.027(3) 0.028(2) 0.026(2) -0.0013(18) 0.0136(19) -0.0037(19)
C27 0.015(2) 0.024(2) 0.019(2) -0.0020(16) 0.0020(17) -0.0016(16)
C39 0.025(2) 0.026(2) 0.016(2) -0.0033(17) 0.0023(17) -0.0002(18)
C9 0.036(3) 0.032(3) 0.027(3) -0.0068(19) 0.013(2) -0.012(2)
C46 0.025(2) 0.027(2) 0.019(2) -0.0014(17) 0.0068(18) -0.0016(18)
C20 0.033(3) 0.028(2) 0.014(2) 0.0021(17) 0.0029(19) 0.0034(18)
C2 0.013(2) 0.025(2) 0.024(2) -0.0013(17) 0.0028(17) 0.0000(16)
C22 0.031(3) 0.041(3) 0.026(3) 0.003(2) 0.005(2) 0.009(2)
C5 0.019(2) 0.028(2) 0.015(2) 0.0008(16) -0.0001(17) 0.0013(17)
C45 0.022(3) 0.034(3) 0.034(3) 0.006(2) 0.005(2) 0.002(2)
C41 0.041(3) 0.030(3) 0.019(2) 0.0016(19) 0.007(2) -0.004(2)
C44 0.020(2) 0.041(3) 0.023(3) -0.002(2) -0.0010(19) -0.002(2)
C7 0.023(2) 0.023(2) 0.020(2) -0.0047(16) 0.0037(18) -0.0045(17)
C8 0.026(2) 0.030(2) 0.020(2) -0.0073(17) 0.0069(19) -0.0064(19)
C16 0.026(2) 0.030(2) 0.012(2) 0.0007(17) -0.0009(18) -0.0032(18)
C34 0.030(3) 0.027(2) 0.022(2) 0.0006(18) 0.0120(19) 0.0024(19)
C17 0.033(3) 0.033(2) 0.019(2) 0.0024(19) 0.003(2) -0.0107(19)
C21 0.019(2) 0.037(3) 0.030(3) -0.004(2) 0.001(2) -0.003(2)
C40 0.033(3) 0.032(3) 0.018(2) 0.0008(18) 0.0019(19) 0.001(2)
C11 0.042(3) 0.024(2) 0.029(3) 0.0019(19) 0.002(2) 0.003(2)
C36 0.020(2) 0.041(3) 0.028(3) -0.001(2) -0.004(2) -0.001(2)
C14 0.028(3) 0.032(3) 0.034(3) 0.000(2) 0.006(2) 0.004(2)
C18 0.054(3) 0.024(2) 0.018(2) -0.0018(18) 0.005(2) -0.009(2)
C19 0.050(3) 0.023(2) 0.018(2) 0.0013(18) 0.009(2) 0.004(2)
C37 0.021(3) 0.044(3) 0.030(3) -0.007(2) 0.003(2) -0.001(2)
C10 0.050(3) 0.024(2) 0.031(3) -0.001(2) 0.015(2) -0.008(2)
C13 0.021(3) 0.052(3) 0.037(3) -0.005(2) 0.004(2) -0.001(2)

loop_
_atom_type_symbol
_atom_type_description
_atom_type_scat_dispersion_real
_atom_type_scat_dispersion_imag
_atom_type_scat_source
C C 0.0181 0.0091 'International Tables Vol C Tables 4.2.6.8 and 6.1.1.4'
H H 0.0000 0.0000 'International Tables Vol C Tables 4.2.6.8 and 6.1.1.4'
F F 0.0727 0.0534 'International Tables Vol C Tables 4.2.6.8 and 6.1.1.4'
I I -0.3257 6.8362 'International Tables Vol C Tables 4.2.6.8 and 6.1.1.4'

loop_
_exptl_crystal_face_index_h
_exptl_crystal_face_index_k
_exptl_crystal_face_index_l
_exptl_crystal_face_perp_dist
3 6 -7 0.0728
3 6 -8 0.0777
4 -1 4 0.1065
-4 -6 7 0.1125
1 -22 0 0.0426
1 21 -2 0.0415
2 -16 -5 0.0767
2 -7 -8 0.1130
-5 8 5 0.1050
-1 22 2 0.0674
3 -17 3 0.0865
-2 -21 2 0.0579
1 22 2 0.0553
2 6 -8 0.1084
-4 15 4 0.0875
-4 -14 5 0.0684

loop_
_geom_angle_atom_site_label_1
_geom_angle_atom_site_label_2
_geom_angle_atom_site_label_3
_geom_angle
_geom_angle_site_symmetry_1
_geom_angle_site_symmetry_3
_geom_angle_publ_flag
C28 C29 C24 117.6(4) . . ?
C28 C29 C38 118.5(4) . . ?
C24 C29 C38 123.9(4) . . ?
C6 C1 I1 118.2(3) . . ?
C2 C1 I1 118.9(3) . . ?
C2 C1 C6 122.9(4) . . ?
C24 C25 C30 123.0(4) . . ?
C26 C25 C30 119.0(4) . . ?
C26 C25 C24 118.0(4) . . ?
C29 C28 H28 119.5 . . ?
C29 C28 C27 121.1(4) . . ?
C27 C28 H28 119.5 . . ?
C4 C3 H3 119.6 . . ?
C2 C3 H3 119.6 . . ?
C2 C3 C4 120.7(4) . . ?
C35 C30 C25 119.0(4) . . ?
C35 C30 C31 120.8(4) . . ?
C31 C30 C25 120.1(4) . . ?
C29 C24 I2 118.8(3) . . ?
C25 C24 I2 118.9(3) . . ?
C25 C24 C29 122.3(4) . . ?
C3 C4 C23 118.8(4) . . ?
C5 C4 C3 120.7(4) . . ?
C5 C4 C23 120.4(4) . . ?
C20 C15 C6 120.2(4) . . ?
C20 C15 C16 121.1(4) . . ?
C16 C15 C6 118.7(4) . . ?
C1 C6 C15 122.1(4) . . ?
C5 C6 C1 117.6(4) . . ?
C5 C6 C15 120.3(4) . . ?
C30 C35 C37 121.2(4) . . ?
C34 C35 C30 118.5(4) . . ?
C34 C35 C37 120.3(4) . . ?
C30 C31 C36 121.2(4) . . ?
C32 C31 C30 118.5(4) . . ?
C32 C31 C36 120.3(4) . . ?
C25 C26 H26 119.6 . . ?
C27 C26 C25 120.8(4) . . ?
C27 C26 H26 119.6 . . ?
C31 C32 H32 119.5 . . ?
C33 C32 C31 121.0(5) . . ?
C33 C32 H32 119.5 . . ?
C43 C38 C29 118.9(4) . . ?
C43 C38 C39 121.1(4) . . ?
C39 C38 C29 119.9(4) . . ?
C7 C12 C11 118.5(5) . . ?
C7 C12 C14 121.7(4) . . ?
C11 C12 C14 119.8(5) . . ?
C32 C33 H33 119.8 . . ?
C34 C33 C32 120.3(5) . . ?
C34 C33 H33 119.8 . . ?
C38 C43 C45 120.6(4) . . ?
C42 C43 C38 118.6(4) . . ?
C42 C43 C45 120.8(4) . . ?
F3 C23 F1 104.6(5) . . ?
F3 C23 C4 113.0(4) . . ?
F1 C23 C4 112.0(4) . . ?
F2 C23 F3 106.4(5) . . ?
F2 C23 F1 104.9(5) . . ?
F2 C23 C4 115.0(4) . . ?
F1A C23 C4 115.9(9) . . ?
F1A C23 F3A 110.9(12) . . ?
F1A C23 F2A 105.4(9) . . ?
F3A C23 C4 115.5(15) . . ?
F3A C23 F2A 102.1(10) . . ?
F2A C23 C4 105.3(9) . . ?
C43 C42 H42 119.7 . . ?
C41 C42 C43 120.6(5) . . ?
C41 C42 H42 119.7 . . ?
C28 C27 C46 118.5(4) . . ?
C26 C27 C28 120.2(4) . . ?
C26 C27 C46 121.3(4) . . ?
C38 C39 C44 121.2(4) . . ?
C40 C39 C38 118.5(5) . . ?
C40 C39 C44 120.3(4) . . ?
C8 C9 H9 119.6 . . ?
C10 C9 H9 119.6 . . ?
C10 C9 C8 120.8(5) . . ?
F4 C46 C27 111.4(4) . . ?
F5 C46 F4 105.2(4) . . ?
F5 C46 F6 107.7(4) . . ?
F5 C46 C27 113.1(4) . . ?
F6 C46 F4 105.9(4) . . ?
F6 C46 C27 113.1(4) . . ?
F4A C46 C27 120.0(18) . . ?
F4A C46 F6A 107.1(13) . . ?
F4A C46 F5A 106.6(14) . . ?
F6A C46 C27 109.7(15) . . ?
F5A C46 C27 108.0(18) . . ?
F5A C46 F6A 104.4(13) . . ?
C15 C20 C22 121.8(4) . . ?
C19 C20 C15 118.3(5) . . ?
C19 C20 C22 119.9(5) . . ?
C1 C2 C7 122.4(4) . . ?
C3 C2 C1 117.4(4) . . ?
C3 C2 C7 120.2(4) . . ?
C20 C22 H22A 109.5 . . ?
C20 C22 H22B 109.5 . . ?
C20 C22 H22C 109.5 . . ?
H22A C22 H22B 109.5 . . ?
H22A C22 H22C 109.5 . . ?
H22B C22 H22C 109.5 . . ?
C4 C5 C6 120.6(4) . . ?
C4 C5 H5 119.7 . . ?
C6 C5 H5 119.7 . . ?
C43 C45 H45A 109.5 . . ?
C43 C45 H45B 109.5 . . ?
C43 C45 H45C 109.5 . . ?
H45A C45 H45B 109.5 . . ?
H45A C45 H45C 109.5 . . ?
H45B C45 H45C 109.5 . . ?
C42 C41 H41 119.8 . . ?
C42 C41 C40 120.3(5) . . ?
C40 C41 H41 119.8 . . ?
C39 C44 H44A 109.5 . . ?
C39 C44 H44B 109.5 . . ?
C39 C44 H44C 109.5 . . ?
H44A C44 H44B 109.5 . . ?
H44A C44 H44C 109.5 . . ?
H44B C44 H44C 109.5 . . ?
C12 C7 C2 119.7(4) . . ?
C12 C7 C8 121.6(5) . . ?
C8 C7 C2 118.6(4) . . ?
C9 C8 C7 118.4(5) . . ?
C9 C8 C13 120.1(5) . . ?
C7 C8 C13 121.5(5) . . ?
C15 C16 C21 120.7(4) . . ?
C17 C16 C15 118.5(5) . . ?
C17 C16 C21 120.7(5) . . ?
C35 C34 H34 119.6 . . ?
C33 C34 C35 120.8(5) . . ?
C33 C34 H34 119.6 . . ?
C16 C17 H17 119.6 . . ?
C18 C17 C16 120.7(5) . . ?
C18 C17 H17 119.6 . . ?
C16 C21 H21A 109.5 . . ?
C16 C21 H21B 109.5 . . ?
C16 C21 H21C 109.5 . . ?
H21A C21 H21B 109.5 . . ?
H21A C21 H21C 109.5 . . ?
H21B C21 H21C 109.5 . . ?
C39 C40 H40 119.6 . . ?
C41 C40 C39 120.9(5) . . ?
C41 C40 H40 119.6 . . ?
C12 C11 H11 119.8 . . ?
C10 C11 C12 120.4(5) . . ?
C10 C11 H11 119.8 . . ?
C31 C36 H36A 109.5 . . ?
C31 C36 H36B 109.5 . . ?
C31 C36 H36C 109.5 . . ?
H36A C36 H36B 109.5 . . ?
H36A C36 H36C 109.5 . . ?
H36B C36 H36C 109.5 . . ?
C12 C14 H14A 109.5 . . ?
C12 C14 H14B 109.5 . . ?
C12 C14 H14C 109.5 . . ?
H14A C14 H14B 109.5 . . ?
H14A C14 H14C 109.5 . . ?
H14B C14 H14C 109.5 . . ?
C17 C18 H18 119.9 . . ?
C19 C18 C17 120.1(5) . . ?
C19 C18 H18 119.9 . . ?
C20 C19 H19 119.4 . . ?
C18 C19 C20 121.2(5) . . ?
C18 C19 H19 119.4 . . ?
C35 C37 H37A 109.5 . . ?
C35 C37 H37B 109.5 . . ?
C35 C37 H37C 109.5 . . ?
H37A C37 H37B 109.5 . . ?
H37A C37 H37C 109.5 . . ?
H37B C37 H37C 109.5 . . ?
C9 C10 C11 120.2(5) . . ?
C9 C10 H10 119.9 . . ?
C11 C10 H10 119.9 . . ?
C8 C13 H13A 109.5 . . ?
C8 C13 H13B 109.5 . . ?
C8 C13 H13C 109.5 . . ?
H13A C13 H13B 109.5 . . ?
H13A C13 H13C 109.5 . . ?
H13B C13 H13C 109.5 . . ?

loop_
_geom_bond_atom_site_label_1
_geom_bond_atom_site_label_2
_geom_bond_distance
_geom_bond_site_symmetry_2
_geom_bond_publ_flag
I2 C24 2.110(4) . ?
I1 C1 2.103(4) . ?
F3 C23 1.341(6) . ?
F4 C46 1.357(6) . ?
F5 C46 1.332(6) . ?
F6 C46 1.332(5) . ?
F1 C23 1.378(7) . ?
F2 C23 1.323(6) . ?
C29 C28 1.387(6) . ?
C29 C24 1.403(6) . ?
C29 C38 1.494(6) . ?
C1 C6 1.400(6) . ?
C1 C2 1.399(6) . ?
C25 C30 1.499(6) . ?
C25 C24 1.402(6) . ?
C25 C26 1.391(6) . ?
C28 H28 0.9500 . ?
C28 C27 1.391(6) . ?
C3 H3 0.9500 . ?
C3 C4 1.391(7) . ?
C3 C2 1.389(6) . ?
C30 C35 1.406(6) . ?
C30 C31 1.408(6) . ?
C4 C23 1.492(6) . ?
C4 C5 1.379(7) . ?
C15 C6 1.495(6) . ?
C15 C20 1.401(7) . ?
C15 C16 1.405(7) . ?
C6 C5 1.395(6) . ?
C35 C34 1.393(6) . ?
C35 C37 1.502(7) . ?
C31 C32 1.389(6) . ?
C31 C36 1.504(7) . ?
C26 H26 0.9500 . ?
C26 C27 1.385(6) . ?
C32 H32 0.9500 . ?
C32 C33 1.381(8) . ?
C38 C43 1.402(7) . ?
C38 C39 1.403(6) . ?
C12 C7 1.395(7) . ?
C12 C11 1.398(7) . ?
C12 C14 1.509(7) . ?
C33 H33 0.9500 . ?
C33 C34 1.380(7) . ?
C43 C42 1.398(6) . ?
C43 C45 1.505(7) . ?
C23 F1A 1.289(11) . ?
C23 F3A 1.334(13) . ?
C23 F2A 1.408(11) . ?
C42 H42 0.9500 . ?
C42 C41 1.382(7) . ?
C27 C46 1.497(6) . ?
C39 C44 1.509(7) . ?
C39 C40 1.394(7) . ?
C9 H9 0.9500 . ?
C9 C8 1.393(7) . ?
C9 C10 1.383(8) . ?
C46 F4A 1.320(14) . ?
C46 F6A 1.354(13) . ?
C46 F5A 1.351(14) . ?
C20 C22 1.506(7) . ?
C20 C19 1.392(7) . ?
C2 C7 1.497(6) . ?
C22 H22A 0.9800 . ?
C22 H22B 0.9800 . ?
C22 H22C 0.9800 . ?
C5 H5 0.9500 . ?
C45 H45A 0.9800 . ?
C45 H45B 0.9800 . ?
C45 H45C 0.9800 . ?
C41 H41 0.9500 . ?
C41 C40 1.382(8) . ?
C44 H44A 0.9800 . ?
C44 H44B 0.9800 . ?
C44 H44C 0.9800 . ?
C7 C8 1.403(7) . ?
C8 C13 1.506(7) . ?
C16 C17 1.394(7) . ?
C16 C21 1.505(7) . ?
C34 H34 0.9500 . ?
C17 H17 0.9500 . ?
C17 C18 1.382(8) . ?
C21 H21A 0.9800 . ?
C21 H21B 0.9800 . ?
C21 H21C 0.9800 . ?
C40 H40 0.9500 . ?
C11 H11 0.9500 . ?
C11 C10 1.396(8) . ?
C36 H36A 0.9800 . ?
C36 H36B 0.9800 . ?
C36 H36C 0.9800 . ?
C14 H14A 0.9800 . ?
C14 H14B 0.9800 . ?
C14 H14C 0.9800 . ?
C18 H18 0.9500 . ?
C18 C19 1.380(8) . ?
C19 H19 0.9500 . ?
C37 H37A 0.9800 . ?
C37 H37B 0.9800 . ?
C37 H37C 0.9800 . ?
C10 H10 0.9500 . ?
C13 H13A 0.9800 . ?
C13 H13B 0.9800 . ?
C13 H13C 0.9800 . ?

loop_
_geom_torsion_atom_site_label_1
_geom_torsion_atom_site_label_2
_geom_torsion_atom_site_label_3
_geom_torsion_atom_site_label_4
_geom_torsion
_geom_torsion_site_symmetry_1
_geom_torsion_site_symmetry_2
_geom_torsion_site_symmetry_3
_geom_torsion_site_symmetry_4
_geom_torsion_publ_flag
I1 C1 C6 C15 -0.4(6) . . . . ?
I1 C1 C6 C5 -179.3(3) . . . . ?
I1 C1 C2 C3 179.4(3) . . . . ?
I1 C1 C2 C7 -0.6(6) . . . . ?
C29 C28 C27 C26 -0.8(7) . . . . ?
C29 C28 C27 C46 179.1(4) . . . . ?
C29 C38 C43 C42 175.6(4) . . . . ?
C29 C38 C43 C45 -5.9(6) . . . . ?
C29 C38 C39 C44 5.7(7) . . . . ?
C29 C38 C39 C40 -175.6(4) . . . . ?
C1 C6 C5 C4 0.4(7) . . . . ?
C1 C2 C7 C12 84.2(6) . . . . ?
C1 C2 C7 C8 -96.1(6) . . . . ?
C25 C30 C35 C34 176.1(4) . . . . ?
C25 C30 C35 C37 -3.8(6) . . . . ?
C25 C30 C31 C32 -176.7(4) . . . . ?
C25 C30 C31 C36 2.1(7) . . . . ?
C25 C26 C27 C28 0.6(7) . . . . ?
C25 C26 C27 C46 -179.4(4) . . . . ?
C28 C29 C24 I2 -179.6(3) . . . . ?
C28 C29 C24 C25 0.3(7) . . . . ?
C28 C29 C38 C43 -85.4(5) . . . . ?
C28 C29 C38 C39 90.8(5) . . . . ?
C28 C27 C46 F4 -61.3(6) . . . . ?
C28 C27 C46 F5 56.9(7) . . . . ?
C28 C27 C46 F6 179.7(6) . . . . ?
C28 C27 C46 F4A -84(2) . . . . ?
C28 C27 C46 F6A 152(2) . . . . ?
C28 C27 C46 F5A 38.8(18) . . . . ?
C3 C4 C23 F3 59.7(7) . . . . ?
C3 C4 C23 F1 177.5(6) . . . . ?
C3 C4 C23 F2 -62.8(8) . . . . ?
C3 C4 C23 F1A -152.4(13) . . . . ?
C3 C4 C23 F3A 75.5(13) . . . . ?
C3 C4 C23 F2A -36.4(11) . . . . ?
C3 C4 C5 C6 -1.0(7) . . . . ?
C3 C2 C7 C12 -95.7(5) . . . . ?
C3 C2 C7 C8 83.9(6) . . . . ?
C30 C25 C24 I2 0.1(6) . . . . ?
C30 C25 C24 C29 -179.8(4) . . . . ?
C30 C25 C26 C27 179.4(4) . . . . ?
C30 C35 C34 C33 0.2(7) . . . . ?
C30 C31 C32 C33 1.1(7) . . . . ?
C24 C29 C28 C27 0.4(7) . . . . ?
C24 C29 C38 C43 94.3(5) . . . . ?
C24 C29 C38 C39 -89.6(6) . . . . ?
C24 C25 C30 C35 98.1(5) . . . . ?
C24 C25 C30 C31 -85.3(5) . . . . ?
C24 C25 C26 C27 0.1(7) . . . . ?
C4 C3 C2 C1 -0.5(7) . . . . ?
C4 C3 C2 C7 179.4(4) . . . . ?
C15 C6 C5 C4 -178.5(4) . . . . ?
C15 C20 C19 C18 2.2(7) . . . . ?
C15 C16 C17 C18 1.6(7) . . . . ?
C6 C1 C2 C3 -0.1(7) . . . . ?
C6 C1 C2 C7 179.9(4) . . . . ?
C6 C15 C20 C22 -2.3(7) . . . . ?
C6 C15 C20 C19 179.3(4) . . . . ?
C6 C15 C16 C17 178.8(4) . . . . ?
C6 C15 C16 C21 -0.7(6) . . . . ?
C35 C30 C31 C32 -0.2(7) . . . . ?
C35 C30 C31 C36 178.7(4) . . . . ?
C31 C30 C35 C34 -0.5(7) . . . . ?
C31 C30 C35 C37 179.5(4) . . . . ?
C31 C32 C33 C34 -1.4(7) . . . . ?
C26 C25 C30 C35 -81.2(5) . . . . ?
C26 C25 C30 C31 95.5(5) . . . . ?
C26 C25 C24 I2 179.4(3) . . . . ?
C26 C25 C24 C29 -0.6(7) . . . . ?
C26 C27 C46 F4 118.7(6) . . . . ?
C26 C27 C46 F5 -123.1(6) . . . . ?
C26 C27 C46 F6 -0.3(8) . . . . ?
C26 C27 C46 F4A 96(2) . . . . ?
C26 C27 C46 F6A -28(2) . . . . ?
C26 C27 C46 F5A -141.2(18) . . . . ?
C32 C33 C34 C35 0.7(7) . . . . ?
C38 C29 C28 C27 -180.0(4) . . . . ?
C38 C29 C24 I2 0.7(6) . . . . ?
C38 C29 C24 C25 -179.3(4) . . . . ?
C38 C43 C42 C41 -0.3(7) . . . . ?
C38 C39 C40 C41 0.5(7) . . . . ?
C12 C7 C8 C9 -0.1(7) . . . . ?
C12 C7 C8 C13 -178.4(5) . . . . ?
C12 C11 C10 C9 -0.8(8) . . . . ?
C43 C38 C39 C44 -178.2(4) . . . . ?
C43 C38 C39 C40 0.5(7) . . . . ?
C43 C42 C41 C40 1.2(8) . . . . ?
C23 C4 C5 C6 178.2(4) . . . . ?
C42 C41 C40 C39 -1.3(8) . . . . ?
C39 C38 C43 C42 -0.5(7) . . . . ?
C39 C38 C43 C45 178.0(4) . . . . ?
C20 C15 C6 C1 88.5(6) . . . . ?
C20 C15 C6 C5 -92.7(5) . . . . ?
C20 C15 C16 C17 -1.2(7) . . . . ?
C20 C15 C16 C21 179.3(4) . . . . ?
C2 C1 C6 C15 179.1(4) . . . . ?
C2 C1 C6 C5 0.2(7) . . . . ?
C2 C3 C4 C23 -178.2(4) . . . . ?
C2 C3 C4 C5 1.1(7) . . . . ?
C2 C7 C8 C9 -179.7(4) . . . . ?
C2 C7 C8 C13 1.9(7) . . . . ?
C22 C20 C19 C18 -176.1(4) . . . . ?
C5 C4 C23 F3 -119.6(6) . . . . ?
C5 C4 C23 F1 -1.8(7) . . . . ?
C5 C4 C23 F2 117.9(7) . . . . ?
C5 C4 C23 F1A 28.3(14) . . . . ?
C5 C4 C23 F3A -103.8(12) . . . . ?
C5 C4 C23 F2A 144.3(10) . . . . ?
C45 C43 C42 C41 -178.9(5) . . . . ?
C44 C39 C40 C41 179.1(5) . . . . ?
C7 C12 C11 C10 -0.2(7) . . . . ?
C8 C9 C10 C11 1.4(8) . . . . ?
C16 C15 C6 C1 -91.5(5) . . . . ?
C16 C15 C6 C5 87.3(5) . . . . ?
C16 C15 C20 C22 177.7(4) . . . . ?
C16 C15 C20 C19 -0.7(7) . . . . ?
C16 C17 C18 C19 -0.1(7) . . . . ?
C17 C18 C19 C20 -1.9(7) . . . . ?
C21 C16 C17 C18 -178.9(4) . . . . ?
C11 C12 C7 C2 -179.7(4) . . . . ?
C11 C12 C7 C8 0.7(7) . . . . ?
C36 C31 C32 C33 -177.8(5) . . . . ?
C14 C12 C7 C2 -2.1(7) . . . . ?
C14 C12 C7 C8 178.2(4) . . . . ?
C14 C12 C11 C10 -177.8(5) . . . . ?
C37 C35 C34 C33 -179.8(5) . . . . ?
C10 C9 C8 C7 -0.9(7) . . . . ?
C10 C9 C8 C13 177.4(5) . . . . ?

loop_
_exptl_oxdiff_crystal_face_indexfrac_h
_exptl_oxdiff_crystal_face_indexfrac_k
_exptl_oxdiff_crystal_face_indexfrac_l
_exptl_oxdiff_crystal_face_x
_exptl_oxdiff_crystal_face_y
_exptl_oxdiff_crystal_face_z
3.0000 6.0690 -6.9952 0.1670 -0.7590 0.5225
3.0000 6.0725 -7.9945 0.1609 -0.8731 0.5154
3.9965 -0.9618 3.9916 -0.0895 0.5338 0.7492
-3.9992 -6.0823 6.9964 -0.1495 0.7403 -0.7039
0.9925 -22.0055 -0.0144 -0.9790 0.0769 0.0778
1.0058 21.0380 -1.9873 0.8881 -0.2653 0.2660
1.9939 -15.9698 -5.0085 -0.7648 -0.4911 0.2518
1.9968 -6.9518 -8.0010 -0.3897 -0.8573 0.2729
-4.9941 7.9233 5.0075 0.4677 0.4563 -0.8336
-0.9926 21.9986 2.0130 0.9912 0.1514 -0.0636
2.9924 -16.9852 2.9840 -0.7773 0.4434 0.4854
-2.0051 -21.0512 1.9885 -0.8705 0.2466 -0.4474
1.0059 22.0250 2.0105 0.9561 0.1887 0.2992
2.0008 6.0593 -7.9932 0.1784 -0.8918 0.3341
-3.9926 14.9460 4.0111 0.7501 0.3423 -0.6264
-4.0016 -14.0821 4.9931 -0.5113 0.5333 -0.7558
